data_4339904
loop_
_publ_author_name
'Cotton, F. Albert'
'Murillo, Carlos A.'
'Zhao, Qinliang'

_publ_section_title
;
 A rare dimer of dimers having four hydride linkers joining two quadruply
 bonded dimolybdenum units.
;
_journal_issue 17
_journal_name_full 'Inorganic chemistry'
_journal_page_first 6858
_journal_page_last 6863
_journal_paper_doi 10.1021/ic701048d
_journal_volume 46
_journal_year 2007
_chemical_formula_moiety 'C60 H64 Mo4 N8 O8'
_chemical_formula_sum 'C60 H64 Mo4 N8 O8'
_chemical_formula_weight 1408.95
_chemical_name_common Mo2(DAniF)2]2H4
_chemical_name_systematic
; 
 ? 
;
_space_group_IT_number 15
_symmetry_cell_setting monoclinic
_symmetry_space_group_name_Hall '-C 2yc'
_symmetry_space_group_name_H-M 'C 1 2/c 1'
_atom_sites_solution_hydrogens geom
_atom_sites_solution_primary direct
_atom_sites_solution_secondary difmap
_audit_creation_method SHELXL-97
_cell_angle_alpha 90.00
_cell_angle_beta 129.913(2)
_cell_angle_gamma 90.00
_cell_formula_units_Z 4
_cell_length_a 27.206(5)
_cell_length_b 16.046(3)
_cell_length_c 17.643(3)
_cell_measurement_reflns_used 6157
_cell_measurement_temperature 213(2)
_cell_measurement_theta_max 26.524
_cell_measurement_theta_min 2.591
_cell_volume 5907.6(19)
_computing_cell_refinement SAINT
_computing_data_collection SMART
_computing_data_reduction SAINT
_computing_molecular_graphics XP
_computing_publication_material XCIF
_computing_structure_refinement 'SHELXL-97 (Sheldrick, 1997)'
_computing_structure_solution 'SHELXS-97 (Sheldrick, 1990)'
_diffrn_ambient_temperature 213(2)
_diffrn_measured_fraction_theta_full 0.998
_diffrn_measured_fraction_theta_max 0.998
_diffrn_measurement_device_type 'BRUKER-SMART 1000'
_diffrn_measurement_method \w-scan
_diffrn_radiation_monochromator graphite
_diffrn_radiation_source 'fine-focus sealed tube'
_diffrn_radiation_type MoK\a
_diffrn_radiation_wavelength 0.71073
_diffrn_reflns_av_R_equivalents 0.0147
_diffrn_reflns_av_sigmaI/netI 0.0159
_diffrn_reflns_limit_h_max 32
_diffrn_reflns_limit_h_min -29
_diffrn_reflns_limit_k_max 19
_diffrn_reflns_limit_k_min -11
_diffrn_reflns_limit_l_max 20
_diffrn_reflns_limit_l_min -20
_diffrn_reflns_number 14933
_diffrn_reflns_theta_full 25.00
_diffrn_reflns_theta_max 25.00
_diffrn_reflns_theta_min 1.95
_diffrn_standards_number 0
_exptl_absorpt_coefficient_mu 0.890
_exptl_absorpt_correction_T_max 0.8421
_exptl_absorpt_correction_T_min 0.7638
_exptl_absorpt_correction_type multi-scan
_exptl_absorpt_process_details SADABS
_exptl_crystal_colour red
_exptl_crystal_density_diffrn 1.584
_exptl_crystal_density_method 'not measured'
_exptl_crystal_description block
_exptl_crystal_F_000 2848
_exptl_crystal_size_max 0.32
_exptl_crystal_size_mid 0.20
_exptl_crystal_size_min 0.20
_refine_diff_density_max 0.737
_refine_diff_density_min -0.284
_refine_diff_density_rms 0.065
_refine_ls_extinction_method none
_refine_ls_goodness_of_fit_ref 1.064
_refine_ls_hydrogen_treatment noref
_refine_ls_matrix_type full
_refine_ls_number_parameters 369
_refine_ls_number_reflns 5184
_refine_ls_number_restraints 0
_refine_ls_restrained_S_all 1.064
_refine_ls_R_factor_all 0.0293
_refine_ls_R_factor_gt 0.0260
_refine_ls_shift/su_max 0.002
_refine_ls_shift/su_mean 0.000
_refine_ls_structure_factor_coef Fsqd
_refine_ls_weighting_details 'calc w=1/[\s^2^(Fo^2^)+(0.0263P)^2^+20.5016P] where P=(Fo^2^+2Fc^2^)/3'
_refine_ls_weighting_scheme calc
_refine_ls_wR_factor_gt 0.0656
_refine_ls_wR_factor_ref 0.0688
_reflns_number_gt 4761
_reflns_number_total 5184
_reflns_threshold_expression >2sigma(I)
_cod_data_source_file ic701048d-file001.cif
_cod_data_source_block xl1
_cod_original_cell_volume 5907.6(18)
_cod_original_sg_symbol_H-M 'C 2/c'
_cod_database_code 4339904

loop_
_symmetry_equiv_pos_as_xyz
'x, y, z'
'-x, y, -z+1/2'
'x+1/2, y+1/2, z'
'-x+1/2, y+1/2, -z+1/2'
'-x, -y, -z'
'x, -y, z-1/2'
'-x+1/2, -y+1/2, -z'
'x+1/2, -y+1/2, z-1/2'

loop_
_atom_site_label
_atom_site_type_symbol
_atom_site_fract_x
_atom_site_fract_y
_atom_site_fract_z
_atom_site_U_iso_or_equiv
_atom_site_adp_type
_atom_site_occupancy
_atom_site_symmetry_multiplicity
_atom_site_calc_flag
_atom_site_refinement_flags
Mo1 Mo 0.453412(11) 0.547693(15) 0.725349(17) 0.02544(8) Uani 1 1 d .
Mo2 Mo 0.480028(11) 0.717060(15) 0.676050(17) 0.02622(8) Uani 1 1 d .
N2 N 0.47604(12) 0.45506(15) 0.82912(18) 0.0306(5) Uani 1 1 d .
N1 N 0.41999(11) 0.46201(15) 0.60906(17) 0.0305(5) Uani 1 1 d .
N4 N 0.54732(11) 0.80538(15) 0.70013(17) 0.0313(5) Uani 1 1 d .
N3 N 0.40969(11) 0.80643(15) 0.63730(17) 0.0320(5) Uani 1 1 d .
O2 O 0.28806(12) 0.34981(17) 0.84765(19) 0.0541(6) Uani 1 1 d .
C41 C 0.54915(14) 0.83362(19) 0.6255(2) 0.0328(6) Uani 1 1 d .
C10 C 0.46339(14) 0.43190(19) 0.6044(2) 0.0326(6) Uani 1 1 d .
H10A H 0.4512 0.3943 0.5541 0.039 Uiso 1 1 calc R
C11 C 0.35412(15) 0.4377(2) 0.5349(2) 0.0366(7) Uani 1 1 d .
C30 C 0.40864(14) 0.83194(19) 0.7073(2) 0.0336(7) Uani 1 1 d .
H30A H 0.3766 0.8691 0.6918 0.040 Uiso 1 1 calc R
O3 O 0.21795(14) 0.8867(2) 0.2394(2) 0.0757(9) Uani 1 1 d .
C21 C 0.42968(14) 0.42487(19) 0.8361(2) 0.0325(6) Uani 1 1 d .
C46 C 0.52953(16) 0.7781(2) 0.5494(2) 0.0412(7) Uani 1 1 d .
H46A H 0.5167 0.7239 0.5504 0.049 Uiso 1 1 calc R
C42 C 0.56689(15) 0.9127(2) 0.6209(2) 0.0398(7) Uani 1 1 d .
H42A H 0.5789 0.9519 0.6696 0.048 Uiso 1 1 calc R
C26 C 0.44175(15) 0.41491(19) 0.9254(2) 0.0354(7) Uani 1 1 d .
H26A H 0.4830 0.4255 0.9854 0.043 Uiso 1 1 calc R
O4 O 0.54595(16) 0.89492(19) 0.3925(2) 0.0703(8) Uani 1 1 d .
C25 C 0.39348(16) 0.3896(2) 0.9260(2) 0.0405(7) Uani 1 1 d .
H25A H 0.4024 0.3823 0.9866 0.049 Uiso 1 1 calc R
C22 C 0.36789(16) 0.4102(2) 0.7493(2) 0.0435(8) Uani 1 1 d .
H22A H 0.3589 0.4170 0.6886 0.052 Uiso 1 1 calc R
C31 C 0.35833(15) 0.82835(19) 0.5372(2) 0.0366(7) Uani 1 1 d .
C44 C 0.54801(17) 0.8797(2) 0.4713(3) 0.0474(8) Uani 1 1 d .
C34 C 0.26267(18) 0.8680(3) 0.3394(3) 0.0526(9) Uani 1 1 d .
C24 C 0.33229(16) 0.3748(2) 0.8388(3) 0.0403(7) Uani 1 1 d .
C23 C 0.31898(16) 0.3858(2) 0.7491(3) 0.0470(8) Uani 1 1 d .
H23A H 0.2774 0.3768 0.6892 0.056 Uiso 1 1 calc R
C32 C 0.37218(17) 0.8438(2) 0.4744(2) 0.0454(8) Uani 1 1 d .
H32A H 0.4148 0.8403 0.4996 0.055 Uiso 1 1 calc R
O1 O 0.15842(13) 0.3891(2) 0.3235(2) 0.0795(9) Uani 1 1 d .
C45 C 0.52854(18) 0.8009(2) 0.4731(3) 0.0473(8) Uani 1 1 d .
H45A H 0.5146 0.7628 0.4224 0.057 Uiso 1 1 calc R
C43 C 0.56738(17) 0.9356(2) 0.5450(3) 0.0463(8) Uani 1 1 d .
H43A H 0.5810 0.9892 0.5443 0.056 Uiso 1 1 calc R
C35 C 0.24662(17) 0.8522(3) 0.3979(3) 0.0557(10) Uani 1 1 d .
H35A H 0.2036 0.8548 0.3711 0.067 Uiso 1 1 calc R
C36 C 0.29538(16) 0.8319(2) 0.4984(3) 0.0477(8) Uani 1 1 d .
H36A H 0.2849 0.8209 0.5389 0.057 Uiso 1 1 calc R
C33 C 0.32439(18) 0.8641(3) 0.3762(3) 0.0542(9) Uani 1 1 d .
H33A H 0.3345 0.8751 0.3353 0.065 Uiso 1 1 calc R
C116 C 0.33499(18) 0.3565(2) 0.5062(3) 0.0495(9) Uani 1 1 d .
H11A H 0.3656 0.3136 0.5334 0.059 Uiso 1 1 calc R
C15 C 0.24328(18) 0.4798(3) 0.4250(3) 0.0648(11) Uani 1 1 d .
H15A H 0.2125 0.5223 0.3982 0.078 Uiso 1 1 calc R
C16 C 0.30746(16) 0.4991(3) 0.4940(3) 0.0503(9) Uani 1 1 d .
H16A H 0.3199 0.5548 0.5138 0.060 Uiso 1 1 calc R
C14 C 0.22431(17) 0.4000(3) 0.3955(3) 0.0549(10) Uani 1 1 d .
C13 C 0.26840(19) 0.3375(2) 0.4350(3) 0.0555(10) Uani 1 1 d .
H13A H 0.2549 0.2821 0.4152 0.067 Uiso 1 1 calc R
C47 C 0.5705(3) 0.9721(3) 0.3906(4) 0.0813(15) Uani 1 1 d .
H47A H 0.5657 0.9752 0.3313 0.122 Uiso 1 1 calc R
H47B H 0.6154 0.9764 0.4483 0.122 Uiso 1 1 calc R
H47C H 0.5469 1.0174 0.3908 0.122 Uiso 1 1 calc R
C37 C 0.15371(19) 0.8850(3) 0.1957(3) 0.0758(14) Uani 1 1 d .
H37A H 0.1278 0.9007 0.1267 0.114 Uiso 1 1 calc R
H37B H 0.1462 0.9239 0.2294 0.114 Uiso 1 1 calc R
H37C H 0.1422 0.8292 0.2005 0.114 Uiso 1 1 calc R
C27 C 0.22432(19) 0.3407(4) 0.7592(3) 0.0763(14) Uani 1 1 d .
H27A H 0.1974 0.3231 0.7745 0.114 Uiso 1 1 calc R
H27B H 0.2227 0.2992 0.7177 0.114 Uiso 1 1 calc R
H27C H 0.2090 0.3936 0.7245 0.114 Uiso 1 1 calc R
C17 C 0.1349(2) 0.3077(4) 0.2989(4) 0.0963(18) Uani 1 1 d .
H17A H 0.0886 0.3089 0.2487 0.144 Uiso 1 1 calc R
H17B H 0.1469 0.2793 0.3572 0.144 Uiso 1 1 calc R
H17C H 0.1529 0.2782 0.2736 0.144 Uiso 1 1 calc R
H1 H 0.4122(17) 0.639(2) 0.622(3) 0.057(11) Uiso 1 1 d .
H2 H 0.5408(13) 0.6320(18) 0.675(2) 0.028(7) Uiso 1 1 d .

loop_
_atom_site_aniso_label
_atom_site_aniso_U_11
_atom_site_aniso_U_22
_atom_site_aniso_U_33
_atom_site_aniso_U_23
_atom_site_aniso_U_13
_atom_site_aniso_U_12
Mo1 0.02593(13) 0.02738(14) 0.02509(13) -0.00052(9) 0.01732(11) -0.00047(9)
Mo2 0.02699(13) 0.02671(14) 0.02190(12) 0.00026(9) 0.01429(11) -0.00054(9)
N2 0.0335(13) 0.0311(13) 0.0307(13) 0.0007(10) 0.0222(11) -0.0036(10)
N1 0.0317(13) 0.0316(13) 0.0285(12) -0.0028(10) 0.0194(11) -0.0028(10)
N4 0.0316(13) 0.0311(13) 0.0283(12) 0.0000(10) 0.0179(11) -0.0035(10)
N3 0.0306(12) 0.0313(13) 0.0270(12) 0.0014(10) 0.0151(11) 0.0028(10)
O2 0.0481(14) 0.0686(18) 0.0616(16) 0.0099(13) 0.0425(13) -0.0008(12)
C41 0.0276(14) 0.0349(16) 0.0319(15) 0.0058(13) 0.0172(13) 0.0019(12)
C10 0.0400(17) 0.0300(16) 0.0301(15) -0.0036(12) 0.0235(14) -0.0012(13)
C11 0.0402(17) 0.0439(18) 0.0326(16) -0.0103(14) 0.0265(15) -0.0121(14)
C30 0.0315(15) 0.0282(15) 0.0363(16) 0.0007(12) 0.0195(14) 0.0040(12)
O3 0.0543(17) 0.114(3) 0.0410(15) 0.0140(16) 0.0224(14) 0.0204(17)
C21 0.0379(16) 0.0295(15) 0.0360(16) 0.0010(12) 0.0265(14) -0.0026(13)
C46 0.0493(19) 0.0363(18) 0.0388(17) 0.0011(14) 0.0286(16) -0.0032(15)
C42 0.0395(17) 0.0395(18) 0.0374(17) -0.0007(14) 0.0233(15) -0.0055(14)
C26 0.0369(16) 0.0346(17) 0.0324(15) 0.0076(13) 0.0212(14) 0.0044(13)
O4 0.107(2) 0.0661(19) 0.0631(17) 0.0000(14) 0.0661(19) -0.0155(17)
C25 0.0461(18) 0.0463(19) 0.0385(17) 0.0134(15) 0.0314(16) 0.0083(15)
C22 0.0460(19) 0.055(2) 0.0340(17) -0.0054(15) 0.0278(16) -0.0123(16)
C31 0.0375(16) 0.0304(16) 0.0304(15) 0.0013(13) 0.0166(14) 0.0060(13)
C44 0.054(2) 0.051(2) 0.0445(19) 0.0079(16) 0.0351(18) 0.0018(17)
C34 0.055(2) 0.059(2) 0.0347(18) 0.0052(16) 0.0248(17) 0.0106(18)
C24 0.0440(18) 0.0394(18) 0.0506(19) 0.0053(15) 0.0364(17) -0.0002(15)
C23 0.0379(17) 0.060(2) 0.0403(18) -0.0065(16) 0.0240(16) -0.0134(16)
C32 0.0448(19) 0.050(2) 0.0358(17) 0.0059(15) 0.0232(16) 0.0050(16)
O1 0.0438(15) 0.080(2) 0.082(2) -0.0225(17) 0.0253(15) -0.0148(15)
C45 0.060(2) 0.044(2) 0.0421(19) -0.0019(15) 0.0349(18) -0.0003(17)
C43 0.051(2) 0.0397(19) 0.049(2) 0.0051(16) 0.0329(18) -0.0069(16)
C35 0.0354(18) 0.064(3) 0.054(2) -0.0058(19) 0.0219(18) 0.0100(17)
C36 0.0422(19) 0.054(2) 0.0388(18) -0.0038(16) 0.0224(16) 0.0039(16)
C33 0.053(2) 0.067(3) 0.0392(19) 0.0073(18) 0.0282(18) 0.0062(19)
C116 0.053(2) 0.045(2) 0.053(2) -0.0095(17) 0.0349(19) -0.0108(17)
C15 0.040(2) 0.065(3) 0.067(3) -0.012(2) 0.024(2) -0.0010(19)
C16 0.0362(18) 0.054(2) 0.050(2) -0.0109(17) 0.0233(17) -0.0019(16)
C14 0.0409(19) 0.065(3) 0.053(2) -0.0116(19) 0.0277(18) -0.0089(18)
C13 0.061(2) 0.046(2) 0.054(2) -0.0185(18) 0.034(2) -0.0204(19)
C47 0.114(4) 0.080(3) 0.085(3) 0.008(3) 0.080(3) -0.016(3)
C37 0.045(2) 0.091(3) 0.049(2) 0.000(2) 0.0107(19) 0.022(2)
C27 0.045(2) 0.116(4) 0.075(3) 0.016(3) 0.041(2) -0.004(2)
C17 0.062(3) 0.102(4) 0.086(4) -0.012(3) 0.029(3) -0.040(3)

loop_
_atom_type_symbol
_atom_type_description
_atom_type_scat_dispersion_real
_atom_type_scat_dispersion_imag
_atom_type_scat_source
C C 0.0033 0.0016 'International Tables Vol C Tables 4.2.6.8 and 6.1.1.4'
H H 0.0000 0.0000 'International Tables Vol C Tables 4.2.6.8 and 6.1.1.4'
N N 0.0061 0.0033 'International Tables Vol C Tables 4.2.6.8 and 6.1.1.4'
O O 0.0106 0.0060 'International Tables Vol C Tables 4.2.6.8 and 6.1.1.4'
Mo Mo -1.6832 0.6857 'International Tables Vol C Tables 4.2.6.8 and 6.1.1.4'

loop_
_geom_angle_atom_site_label_1
_geom_angle_atom_site_label_2
_geom_angle_atom_site_label_3
_geom_angle
_geom_angle_site_symmetry_1
_geom_angle_site_symmetry_3
Mo1 Mo1 N2 92.18(7) 2_656 .
Mo1 Mo1 N1 93.16(6) 2_656 .
N2 Mo1 N1 95.01(10) . .
Mo1 Mo1 Mo2 71.012(8) 2_656 .
N2 Mo1 Mo2 150.75(7) . .
N1 Mo1 Mo2 109.29(7) . .
Mo1 Mo1 Mo2 69.559(9) 2_656 2_656
N2 Mo1 Mo2 112.82(7) . 2_656
N1 Mo1 Mo2 147.12(7) . 2_656
Mo2 Mo1 Mo2 39.420(13) . 2_656
Mo1 Mo1 H1 101.3(10) 2_656 .
N2 Mo1 H1 166.2(10) . .
N1 Mo1 H1 87.2(10) . .
Mo2 Mo1 H1 37.0(10) . .
Mo2 Mo1 H1 70.0(10) 2_656 .
Mo2 Mo2 N3 92.37(6) 2_656 .
Mo2 Mo2 N4 93.40(6) 2_656 .
N3 Mo2 N4 95.54(10) . .
Mo2 Mo2 Mo1 71.017(9) 2_656 .
N3 Mo2 Mo1 111.13(7) . .
N4 Mo2 Mo1 149.15(7) . .
Mo2 Mo2 Mo1 69.563(8) 2_656 2_656
N3 Mo2 Mo1 148.48(7) . 2_656
N4 Mo2 Mo1 110.65(7) . 2_656
Mo1 Mo2 Mo1 39.429(13) . 2_656
Mo2 Mo2 H1 100.9(11) 2_656 .
N3 Mo2 H1 84.1(11) . .
N4 Mo2 H1 165.7(11) . .
Mo1 Mo2 H1 40.1(11) . .
Mo1 Mo2 H1 74.7(11) 2_656 .
Mo2 Mo2 H2 102.9(7) 2_656 .
N3 Mo2 H2 164.6(7) . .
N4 Mo2 H2 81.8(8) . .
Mo1 Mo2 H2 76.3(8) . .
Mo1 Mo2 H2 43.5(7) 2_656 .
H1 Mo2 H2 94.7(14) . .
C10 N2 C21 119.7(2) 2_656 .
C10 N2 Mo1 117.98(19) 2_656 .
C21 N2 Mo1 121.94(19) . .
C10 N1 C11 118.9(2) . .
C10 N1 Mo1 116.64(19) . .
C11 N1 Mo1 124.38(19) . .
C30 N4 C41 119.6(2) 2_656 .
C30 N4 Mo2 116.04(19) 2_656 .
C41 N4 Mo2 124.26(19) . .
C30 N3 C31 119.4(3) . .
C30 N3 Mo2 117.70(19) . .
C31 N3 Mo2 122.04(19) . .
C24 O2 C27 116.8(3) . .
C42 C41 C46 117.4(3) . .
C42 C41 N4 124.8(3) . .
C46 C41 N4 117.8(3) . .
N2 C10 N1 119.7(3) 2_656 .
N2 C10 H10A 120.2 2_656 .
N1 C10 H10A 120.2 . .
C116 C11 C16 118.5(3) . .
C116 C11 N1 123.3(3) . .
C16 C11 N1 118.1(3) . .
N3 C30 N4 120.4(3) . 2_656
N3 C30 H30A 119.8 . .
N4 C30 H30A 119.8 2_656 .
C37 O3 C34 117.8(3) . .
C22 C21 C26 117.8(3) . .
C22 C21 N2 118.3(3) . .
C26 C21 N2 123.7(3) . .
C45 C46 C41 121.6(3) . .
C45 C46 H46A 119.2 . .
C41 C46 H46A 119.2 . .
C41 C42 C43 121.2(3) . .
C41 C42 H42A 119.4 . .
C43 C42 H42A 119.4 . .
C25 C26 C21 120.4(3) . .
C25 C26 H26A 119.8 . .
C21 C26 H26A 119.8 . .
C44 O4 C47 117.7(3) . .
C26 C25 C24 121.0(3) . .
C26 C25 H25A 119.5 . .
C24 C25 H25A 119.5 . .
C23 C22 C21 122.2(3) . .
C23 C22 H22A 118.9 . .
C21 C22 H22A 118.9 . .
C36 C31 C32 118.6(3) . .
C36 C31 N3 123.0(3) . .
C32 C31 N3 118.4(3) . .
C43 C44 O4 125.6(3) . .
C43 C44 C45 119.7(3) . .
O4 C44 C45 114.7(3) . .
C33 C34 C35 121.4(3) . .
C33 C34 O3 115.1(3) . .
C35 C34 O3 123.4(4) . .
O2 C24 C25 116.3(3) . .
O2 C24 C23 124.1(3) . .
C25 C24 C23 119.6(3) . .
C22 C23 C24 119.0(3) . .
C22 C23 H23A 120.5 . .
C24 C23 H23A 120.5 . .
C33 C32 C31 121.2(3) . .
C33 C32 H32A 119.4 . .
C31 C32 H32A 119.4 . .
C14 O1 C17 117.8(4) . .
C46 C45 C44 119.9(3) . .
C46 C45 H45A 120.1 . .
C44 C45 H45A 120.1 . .
C44 C43 C42 120.1(3) . .
C44 C43 H43A 120.0 . .
C42 C43 H43A 120.0 . .
C34 C35 C36 119.3(3) . .
C34 C35 H35A 120.4 . .
C36 C35 H35A 120.4 . .
C31 C36 C35 120.0(3) . .
C31 C36 H36A 120.0 . .
C35 C36 H36A 120.0 . .
C34 C33 C32 119.4(4) . .
C34 C33 H33A 120.3 . .
C32 C33 H33A 120.3 . .
C11 C116 C13 119.6(4) . .
C11 C116 H11A 120.2 . .
C13 C116 H11A 120.2 . .
C14 C15 C16 120.4(4) . .
C14 C15 H15A 119.8 . .
C16 C15 H15A 119.8 . .
C15 C16 C11 121.2(4) . .
C15 C16 H16A 119.4 . .
C11 C16 H16A 119.4 . .
C15 C14 C13 120.4(4) . .
C15 C14 O1 114.8(4) . .
C13 C14 O1 124.8(4) . .
C14 C13 C116 119.9(4) . .
C14 C13 H13A 120.1 . .
C116 C13 H13A 120.1 . .
O4 C47 H47A 109.5 . .
O4 C47 H47B 109.5 . .
H47A C47 H47B 109.5 . .
O4 C47 H47C 109.5 . .
H47A C47 H47C 109.5 . .
H47B C47 H47C 109.5 . .
O3 C37 H37A 109.5 . .
O3 C37 H37B 109.5 . .
H37A C37 H37B 109.5 . .
O3 C37 H37C 109.5 . .
H37A C37 H37C 109.5 . .
H37B C37 H37C 109.5 . .
O2 C27 H27A 109.5 . .
O2 C27 H27B 109.5 . .
H27A C27 H27B 109.5 . .
O2 C27 H27C 109.5 . .
H27A C27 H27C 109.5 . .
H27B C27 H27C 109.5 . .
O1 C17 H17A 109.5 . .
O1 C17 H17B 109.5 . .
H17A C17 H17B 109.5 . .
O1 C17 H17C 109.5 . .
H17A C17 H17C 109.5 . .
H17B C17 H17C 109.5 . .

loop_
_geom_bond_atom_site_label_1
_geom_bond_atom_site_label_2
_geom_bond_distance
_geom_bond_site_symmetry_2
Mo1 Mo1 2.0864(6) 2_656
Mo1 N2 2.120(2) .
Mo1 N1 2.129(2) .
Mo1 Mo2 3.0781(6) .
Mo1 Mo2 3.1063(6) 2_656
Mo1 H1 2.03(4) .
Mo2 Mo2 2.0859(6) 2_656
Mo2 N3 2.123(2) .
Mo2 N4 2.131(2) .
Mo2 Mo1 3.1063(6) 2_656
Mo2 H1 1.90(4) .
Mo2 H2 2.15(3) .
N2 C10 1.323(4) 2_656
N2 C21 1.428(4) .
N1 C10 1.326(4) .
N1 C11 1.438(4) .
N4 C30 1.332(4) 2_656
N4 C41 1.423(4) .
N3 C30 1.319(4) .
N3 C31 1.425(4) .
O2 C24 1.369(4) .
O2 C27 1.411(5) .
C41 C42 1.379(4) .
C41 C46 1.401(4) .
C10 N2 1.323(4) 2_656
C10 H10A 0.9400 .
C11 C116 1.374(5) .
C11 C16 1.388(5) .
C30 N4 1.332(4) 2_656
C30 H30A 0.9400 .
O3 C37 1.386(5) .
O3 C34 1.389(4) .
C21 C22 1.387(4) .
C21 C26 1.398(4) .
C46 C45 1.379(5) .
C46 H46A 0.9400 .
C42 C43 1.396(5) .
C42 H42A 0.9400 .
C26 C25 1.381(4) .
C26 H26A 0.9400 .
O4 C44 1.376(4) .
O4 C47 1.417(5) .
C25 C24 1.381(5) .
C25 H25A 0.9400 .
C22 C23 1.385(5) .
C22 H22A 0.9400 .
C31 C36 1.378(5) .
C31 C32 1.402(5) .
C44 C43 1.375(5) .
C44 C45 1.380(5) .
C34 C33 1.358(5) .
C34 C35 1.377(5) .
C24 C23 1.389(5) .
C23 H23A 0.9400 .
C32 C33 1.381(5) .
C32 H32A 0.9400 .
O1 C14 1.391(4) .
O1 C17 1.396(6) .
C45 H45A 0.9400 .
C43 H43A 0.9400 .
C35 C36 1.411(5) .
C35 H35A 0.9400 .
C36 H36A 0.9400 .
C33 H33A 0.9400 .
C116 C13 1.426(5) .
C116 H11A 0.9400 .
C15 C14 1.353(6) .
C15 C16 1.378(5) .
C15 H15A 0.9400 .
C16 H16A 0.9400 .
C14 C13 1.362(6) .
C13 H13A 0.9400 .
C47 H47A 0.9700 .
C47 H47B 0.9700 .
C47 H47C 0.9700 .
C37 H37A 0.9700 .
C37 H37B 0.9700 .
C37 H37C 0.9700 .
C27 H27A 0.9700 .
C27 H27B 0.9700 .
C27 H27C 0.9700 .
C17 H17A 0.9700 .
C17 H17B 0.9700 .
C17 H17C 0.9700 .

loop_
_geom_torsion_atom_site_label_1
_geom_torsion_atom_site_label_2
_geom_torsion_atom_site_label_3
_geom_torsion_atom_site_label_4
_geom_torsion
_geom_torsion_site_symmetry_1
_geom_torsion_site_symmetry_4
Mo1 Mo1 Mo2 Mo2 -80.616(16) 2_656 2_656
N2 Mo1 Mo2 Mo2 -22.76(14) . 2_656
N1 Mo1 Mo2 Mo2 -167.26(7) . 2_656
Mo1 Mo1 Mo2 N3 -165.67(7) 2_656 .
N2 Mo1 Mo2 N3 -107.82(15) . .
N1 Mo1 Mo2 N3 107.69(10) . .
Mo2 Mo1 Mo2 N3 -85.06(7) 2_656 .
Mo1 Mo1 Mo2 N4 -17.60(13) 2_656 .
N2 Mo1 Mo2 N4 40.26(19) . .
N1 Mo1 Mo2 N4 -104.24(14) . .
Mo2 Mo1 Mo2 N4 63.02(13) 2_656 .
N2 Mo1 Mo2 Mo1 57.86(14) . 2_656
N1 Mo1 Mo2 Mo1 -86.64(7) . 2_656
Mo2 Mo1 Mo2 Mo1 80.616(16) 2_656 2_656
Mo1 Mo1 N2 C10 6.5(2) 2_656 2_656
N1 Mo1 N2 C10 99.9(2) . 2_656
Mo2 Mo1 N2 C10 -46.7(3) . 2_656
Mo2 Mo1 N2 C10 -62.2(2) 2_656 2_656
Mo1 Mo1 N2 C21 179.1(2) 2_656 .
N1 Mo1 N2 C21 -87.5(2) . .
Mo2 Mo1 N2 C21 125.90(19) . .
Mo2 Mo1 N2 C21 110.4(2) 2_656 .
Mo1 Mo1 N1 C10 3.6(2) 2_656 .
N2 Mo1 N1 C10 -88.9(2) . .
Mo2 Mo1 N1 C10 74.6(2) . .
Mo2 Mo1 N1 C10 59.6(3) 2_656 .
Mo1 Mo1 N1 C11 -174.1(2) 2_656 .
N2 Mo1 N1 C11 93.4(2) . .
Mo2 Mo1 N1 C11 -103.2(2) . .
Mo2 Mo1 N1 C11 -118.1(2) 2_656 .
Mo2 Mo2 N4 C30 0.6(2) 2_656 2_656
N3 Mo2 N4 C30 93.3(2) . 2_656
Mo1 Mo2 N4 C30 -57.0(3) . 2_656
Mo1 Mo2 N4 C30 -68.8(2) 2_656 2_656
Mo2 Mo2 N4 C41 177.9(2) 2_656 .
N3 Mo2 N4 C41 -89.4(2) . .
Mo1 Mo2 N4 C41 120.3(2) . .
Mo1 Mo2 N4 C41 108.4(2) 2_656 .
Mo2 Mo2 N3 C30 -2.5(2) 2_656 .
N4 Mo2 N3 C30 -96.1(2) . .
Mo1 Mo2 N3 C30 68.1(2) . .
Mo1 Mo2 N3 C30 50.6(3) 2_656 .
Mo2 Mo2 N3 C31 -171.9(2) 2_656 .
N4 Mo2 N3 C31 94.5(2) . .
Mo1 Mo2 N3 C31 -101.4(2) . .
Mo1 Mo2 N3 C31 -118.9(2) 2_656 .
C30 N4 C41 C42 -36.1(4) 2_656 .
Mo2 N4 C41 C42 146.8(3) . .
C30 N4 C41 C46 146.1(3) 2_656 .
Mo2 N4 C41 C46 -31.0(4) . .
C11 N1 C10 N2 178.6(3) . 2_656
Mo1 N1 C10 N2 0.7(4) . 2_656
C10 N1 C11 C116 47.7(4) . .
Mo1 N1 C11 C116 -134.6(3) . .
C10 N1 C11 C16 -135.7(3) . .
Mo1 N1 C11 C16 42.0(4) . .
C31 N3 C30 N4 173.2(3) . 2_656
Mo2 N3 C30 N4 3.5(4) . 2_656
C10 N2 C21 C22 -146.1(3) 2_656 .
Mo1 N2 C21 C22 41.4(4) . .
C10 N2 C21 C26 38.7(4) 2_656 .
Mo1 N2 C21 C26 -133.8(3) . .
C42 C41 C46 C45 0.7(5) . .
N4 C41 C46 C45 178.6(3) . .
C46 C41 C42 C43 -2.2(5) . .
N4 C41 C42 C43 -180.0(3) . .
C22 C21 C26 C25 1.3(5) . .
N2 C21 C26 C25 176.5(3) . .
C21 C26 C25 C24 -1.0(5) . .
C26 C21 C22 C23 -0.5(5) . .
N2 C21 C22 C23 -176.0(3) . .
C30 N3 C31 C36 -37.3(4) . .
Mo2 N3 C31 C36 132.0(3) . .
C30 N3 C31 C32 145.3(3) . .
Mo2 N3 C31 C32 -45.5(4) . .
C47 O4 C44 C43 5.3(6) . .
C47 O4 C44 C45 -174.7(4) . .
C37 O3 C34 C33 174.9(4) . .
C37 O3 C34 C35 -3.5(6) . .
C27 O2 C24 C25 175.3(4) . .
C27 O2 C24 C23 -4.7(5) . .
C26 C25 C24 O2 179.8(3) . .
C26 C25 C24 C23 -0.2(5) . .
C21 C22 C23 C24 -0.6(6) . .
O2 C24 C23 C22 -179.1(3) . .
C25 C24 C23 C22 1.0(5) . .
C36 C31 C32 C33 1.5(5) . .
N3 C31 C32 C33 179.0(3) . .
C41 C46 C45 C44 0.9(5) . .
C43 C44 C45 C46 -1.0(6) . .
O4 C44 C45 C46 179.0(3) . .
O4 C44 C43 C42 179.6(4) . .
C45 C44 C43 C42 -0.4(6) . .
C41 C42 C43 C44 2.1(5) . .
C33 C34 C35 C36 0.4(6) . .
O3 C34 C35 C36 178.7(4) . .
C32 C31 C36 C35 -1.0(5) . .
N3 C31 C36 C35 -178.5(3) . .
C34 C35 C36 C31 0.2(6) . .
C35 C34 C33 C32 0.1(6) . .
O3 C34 C33 C32 -178.4(4) . .
C31 C32 C33 C34 -1.0(6) . .
C16 C11 C116 C13 0.8(5) . .
N1 C11 C116 C13 177.4(3) . .
C14 C15 C16 C11 0.1(7) . .
C116 C11 C16 C15 -1.0(5) . .
N1 C11 C16 C15 -177.8(3) . .
C16 C15 C14 C13 1.0(7) . .
C16 C15 C14 O1 -178.2(4) . .
C17 O1 C14 C15 -172.0(4) . .
C17 O1 C14 C13 8.8(7) . .
C15 C14 C13 C116 -1.2(6) . .
O1 C14 C13 C116 178.0(4) . .
C11 C116 C13 C14 0.3(6) . .
